data_4508411
loop_
_publ_author_name
'Bajpai, Alankriti'
'Venkatakrishnan, Parthasarathy'
'Mandal, Susovan'
'Samanta, Subhas'
'Venugopalan, Paloth'
'Moorthy, Jarugu Narasimha'

_publ_section_title
;
 Self-Assembly of Conformationally Rigid Dialcohols
 (Bis-Benzocyclobutenols): Supramolecular Cyclophanes and Arrays
;
_journal_issue 11
_journal_name_full 'Crystal Growth &amp; Design'
_journal_page_first 4714
_journal_paper_doi 10.1021/cg400791a
_journal_volume 13
_journal_year 2013
_chemical_formula_moiety 'C16 H24 O3'
_chemical_formula_sum 'C16 H24 O3'
_chemical_formula_weight 264.35
_chemical_name_common syn-2b
_chemical_name_systematic
;
 ?
;
_space_group_IT_number 2
_symmetry_cell_setting triclinic
_symmetry_Int_Tables_number 2
_symmetry_space_group_name_Hall '-P 1'
_symmetry_space_group_name_H-M 'P -1'
_atom_sites_solution_hydrogens geom
_atom_sites_solution_primary direct
_atom_sites_solution_secondary difmap
_audit_creation_method SHELXL-97
_cell_angle_alpha 62.664(3)
_cell_angle_beta 81.449(4)
_cell_angle_gamma 78.996(4)
_cell_formula_units_Z 2
_cell_length_a 6.5194(13)
_cell_length_b 10.832(2)
_cell_length_c 11.734(2)
_cell_measurement_temperature 100(2)
_cell_volume 720.8(2)
_computing_cell_refinement 'Bruker SAINT'
_computing_data_collection 'Bruker APEX'
_computing_data_reduction 'Bruker SAINT'
_computing_molecular_graphics 'SHELXL 5.1, XP (Sheldrick, 1994)'
_computing_publication_material SHELXS-97
_computing_structure_refinement 'SHELXL-97 (Sheldrick, 2008)'
_computing_structure_solution 'SHELXS-97 (Sheldrick, 2008)'
_diffrn_ambient_temperature 100(2)
_diffrn_measured_fraction_theta_full 0.973
_diffrn_measured_fraction_theta_max 0.973
_diffrn_measurement_device_type 'Bruker SMART APEX'
_diffrn_measurement_method 'phi and omega scans'
_diffrn_radiation_monochromator graphite
_diffrn_radiation_source 'fine-focus sealed tube'
_diffrn_radiation_type MoK\a
_diffrn_radiation_wavelength 0.71073
_diffrn_reflns_av_R_equivalents 0.0228
_diffrn_reflns_av_sigmaI/netI 0.0460
_diffrn_reflns_limit_h_max 7
_diffrn_reflns_limit_h_min -7
_diffrn_reflns_limit_k_max 12
_diffrn_reflns_limit_k_min -12
_diffrn_reflns_limit_l_max 13
_diffrn_reflns_limit_l_min -12
_diffrn_reflns_number 3738
_diffrn_reflns_theta_full 24.99
_diffrn_reflns_theta_max 24.99
_diffrn_reflns_theta_min 2.17
_exptl_absorpt_coefficient_mu 0.082
_exptl_absorpt_correction_T_max 0.99
_exptl_absorpt_correction_T_min 0.97
_exptl_absorpt_correction_type multi-scan
_exptl_absorpt_process_details '(SADABS; Bruker, 2007)'
_exptl_crystal_colour 'color less'
_exptl_crystal_density_diffrn 1.218
_exptl_crystal_density_method 'not measured'
_exptl_crystal_description needles
_exptl_crystal_F_000 288
_exptl_crystal_size_max 0.23
_exptl_crystal_size_mid 0.17
_exptl_crystal_size_min 0.12
_refine_diff_density_max 0.356
_refine_diff_density_min -0.213
_refine_diff_density_rms 0.052
_refine_ls_extinction_method none
_refine_ls_goodness_of_fit_ref 1.095
_refine_ls_hydrogen_treatment constr
_refine_ls_matrix_type full
_refine_ls_number_parameters 172
_refine_ls_number_reflns 2462
_refine_ls_number_restraints 0
_refine_ls_restrained_S_all 1.095
_refine_ls_R_factor_all 0.0707
_refine_ls_R_factor_gt 0.0542
_refine_ls_shift/su_max 0.000
_refine_ls_shift/su_mean 0.000
_refine_ls_structure_factor_coef Fsqd
_refine_ls_weighting_details 'calc w=1/[\s^2^(Fo^2^)+(0.0699P)^2^+0.0496P] where P=(Fo^2^+2Fc^2^)/3'
_refine_ls_weighting_scheme calc
_refine_ls_wR_factor_gt 0.1300
_refine_ls_wR_factor_ref 0.1386
_reflns_number_gt 1919
_reflns_number_total 2462
_reflns_threshold_expression >2sigma(I)
_cod_data_source_file cg400791a_si_007.cif
_cod_data_source_block syn-2b
_cod_depositor_comments
;
The following automatic conversions were performed:

'_symmetry_cell_setting' value 'Triclinic' changed to 'triclinic'
according to /home/saulius/struct/CIF-dictionaries/cif_core.dic
dictionary named 'cif_core.dic' version 2.4.2 from 2011-04-26.

Automatic conversion script
Id: cif_fix_values 1891 2012-01-12 08:04:46Z andrius 
;
_cod_original_cell_volume 720.8(3)
_cod_database_code 4508411

loop_
_symmetry_equiv_pos_as_xyz
'x, y, z'
'-x, -y, -z'

loop_
_atom_site_label
_atom_site_type_symbol
_atom_site_fract_x
_atom_site_fract_y
_atom_site_fract_z
_atom_site_U_iso_or_equiv
_atom_site_adp_type
_atom_site_occupancy
_atom_site_symmetry_multiplicity
_atom_site_calc_flag
_atom_site_refinement_flags
O1 O 0.4570(2) 0.44688(15) 0.92036(14) 0.0239(4) Uani 1 1 d .
H1A H 0.4729 0.3541 0.9340 0.036 Uiso 0.50 1 d PR
H1B H 0.4859 0.4773 0.9767 0.036 Uiso 0.50 1 d PR
O2 O 0.1833(2) 1.03512(15) 0.92341(13) 0.0183(4) Uani 1 1 d .
H2A H 0.2789 0.9559 0.9576 0.027 Uiso 0.50 1 d PR
H2B H 0.0629 1.0009 0.9802 0.027 Uiso 0.50 1 d PR
O3 O 0.4891(3) 1.17517(18) 0.95473(16) 0.0323(4) Uani 1 1 d .
H3A H 0.4048 1.1358 0.9169 0.048 Uiso 0.67 1 d PR
H3B H 0.4743 1.2585 0.9604 0.048 Uiso 0.67 1 d PR
H3C H 0.5966 1.1097 0.9991 0.048 Uiso 0.67 1 d PR
C1 C 0.3636(3) 0.6996(2) 0.78336(19) 0.0153(5) Uani 1 1 d .
C2 C 0.2055(3) 0.7763(2) 0.82884(19) 0.0160(5) Uani 1 1 d .
C3 C 0.2533(3) 0.9119(2) 0.78547(19) 0.0148(5) Uani 1 1 d .
C4 C 0.4296(3) 0.9632(2) 0.70754(19) 0.0151(5) Uani 1 1 d .
C5 C 0.5862(3) 0.8861(2) 0.66268(19) 0.0157(5) Uani 1 1 d .
C6 C 0.5426(3) 0.7495(2) 0.70813(19) 0.0157(5) Uani 1 1 d .
C7 C 0.0173(3) 0.7184(2) 0.9147(2) 0.0219(5) Uani 1 1 d .
H7A H -0.0419 0.7762 0.9591 0.033 Uiso 1 1 calc R
H7B H 0.0592 0.6218 0.9783 0.033 Uiso 1 1 calc R
H7C H -0.0881 0.7193 0.8628 0.033 Uiso 1 1 calc R
C8 C 0.7804(3) 0.9398(2) 0.5825(2) 0.0190(5) Uani 1 1 d .
H8A H 0.7504 1.0414 0.5297 0.029 Uiso 1 1 calc R
H8B H 0.8259 0.8935 0.5264 0.029 Uiso 1 1 calc R
H8C H 0.8916 0.9197 0.6389 0.029 Uiso 1 1 calc R
C9 C 0.1725(3) 1.0487(2) 0.79645(19) 0.0151(5) Uani 1 1 d .
C10 C -0.0383(3) 1.1262(2) 0.7465(2) 0.0171(5) Uani 1 1 d .
H10A H -0.1487 1.0703 0.8029 0.021 Uiso 1 1 calc R
H10B H -0.0431 1.1341 0.6594 0.021 Uiso 1 1 calc R
C11 C -0.0869(3) 1.2721(2) 0.7395(2) 0.0232(5) Uani 1 1 d .
H11A H -0.0892 1.2653 0.8259 0.035 Uiso 1 1 calc R
H11B H -0.2240 1.3166 0.7048 0.035 Uiso 1 1 calc R
H11C H 0.0209 1.3287 0.6834 0.035 Uiso 1 1 calc R
C12 C 0.3719(3) 1.1071(2) 0.7050(2) 0.0164(5) Uani 1 1 d .
H12A H 0.3388 1.1844 0.6194 0.020 Uiso 1 1 calc R
H12B H 0.4721 1.1306 0.7453 0.020 Uiso 1 1 calc R
C13 C 0.4281(3) 0.5528(2) 0.7921(2) 0.0183(5) Uani 1 1 d .
C14 C 0.2930(3) 0.5035(2) 0.7300(2) 0.0185(5) Uani 1 1 d .
H14A H 0.3690 0.4170 0.7262 0.022 Uiso 1 1 calc R
H14B H 0.1628 0.4789 0.7857 0.022 Uiso 1 1 calc R
C15 C 0.2339(4) 0.6099(2) 0.5953(2) 0.0283(6) Uani 1 1 d .
H15A H 0.1515 0.6941 0.5984 0.042 Uiso 1 1 calc R
H15B H 0.1508 0.5690 0.5618 0.042 Uiso 1 1 calc R
H15C H 0.3615 0.6351 0.5389 0.042 Uiso 1 1 calc R
C16 C 0.6370(3) 0.6080(2) 0.7115(2) 0.0205(5) Uani 1 1 d .
H16A H 0.7647 0.5638 0.7596 0.031 Uiso 1 1 calc R
H16B H 0.6575 0.6077 0.6263 0.031 Uiso 1 1 calc R

loop_
_atom_site_aniso_label
_atom_site_aniso_U_11
_atom_site_aniso_U_22
_atom_site_aniso_U_33
_atom_site_aniso_U_23
_atom_site_aniso_U_13
_atom_site_aniso_U_12
O1 0.0341(10) 0.0173(8) 0.0180(8) -0.0043(7) -0.0073(7) -0.0032(7)
O2 0.0193(8) 0.0202(8) 0.0164(8) -0.0092(6) -0.0028(6) -0.0009(6)
O3 0.0373(10) 0.0300(10) 0.0357(10) -0.0180(8) -0.0073(8) -0.0058(8)
C1 0.0166(11) 0.0155(11) 0.0148(11) -0.0070(9) -0.0038(8) -0.0020(9)
C2 0.0192(11) 0.0150(11) 0.0147(11) -0.0062(9) -0.0044(9) -0.0029(9)
C3 0.0151(11) 0.0157(11) 0.0139(10) -0.0064(9) -0.0048(8) 0.0001(8)
C4 0.0172(11) 0.0142(11) 0.0132(11) -0.0041(9) -0.0048(8) -0.0029(9)
C5 0.0163(11) 0.0152(11) 0.0168(11) -0.0072(9) -0.0052(9) -0.0014(9)
C6 0.0164(11) 0.0167(11) 0.0141(11) -0.0061(9) -0.0049(8) -0.0015(9)
C7 0.0222(12) 0.0198(12) 0.0233(12) -0.0091(10) 0.0017(9) -0.0058(9)
C8 0.0173(12) 0.0211(12) 0.0201(12) -0.0100(10) 0.0004(9) -0.0048(9)
C9 0.0147(11) 0.0164(11) 0.0157(11) -0.0080(9) 0.0003(8) -0.0040(8)
C10 0.0178(11) 0.0170(11) 0.0176(11) -0.0084(9) -0.0013(9) -0.0029(9)
C11 0.0225(13) 0.0212(12) 0.0257(13) -0.0098(10) -0.0065(10) -0.0004(9)
C12 0.0180(11) 0.0154(11) 0.0166(11) -0.0070(9) -0.0020(9) -0.0042(9)
C13 0.0216(12) 0.0126(11) 0.0192(12) -0.0064(9) -0.0016(9) -0.0002(9)
C14 0.0198(12) 0.0159(11) 0.0213(12) -0.0087(9) -0.0027(9) -0.0036(9)
C15 0.0349(14) 0.0245(13) 0.0249(13) -0.0085(11) -0.0065(11) -0.0064(11)
C16 0.0196(12) 0.0204(12) 0.0231(12) -0.0110(10) -0.0051(9) 0.0000(9)

loop_
_atom_type_symbol
_atom_type_description
_atom_type_scat_dispersion_real
_atom_type_scat_dispersion_imag
_atom_type_scat_source
C C 0.0033 0.0016 'International Tables Vol C Tables 4.2.6.8 and 6.1.1.4'
H H 0.0000 0.0000 'International Tables Vol C Tables 4.2.6.8 and 6.1.1.4'
O O 0.0106 0.0060 'International Tables Vol C Tables 4.2.6.8 and 6.1.1.4'

loop_
_geom_angle_atom_site_label_1
_geom_angle_atom_site_label_2
_geom_angle_atom_site_label_3
_geom_angle
C13 O1 H1A 117.1
C13 O1 H1B 115.5
H1A O1 H1B 126.0
C9 O2 H2A 101.7
C9 O2 H2B 113.1
H2A O2 H2B 98.8
H3A O3 H3B 133.9
H3A O3 H3C 111.7
H3B O3 H3C 114.1
C6 C1 C2 125.35(19)
C6 C1 C13 93.70(16)
C2 C1 C13 140.87(19)
C3 C2 C1 109.61(18)
C3 C2 C7 125.90(19)
C1 C2 C7 124.46(18)
C4 C3 C2 125.20(19)
C4 C3 C9 93.38(16)
C2 C3 C9 141.39(19)
C3 C4 C5 124.76(18)
C3 C4 C12 93.99(16)
C5 C4 C12 141.23(19)
C4 C5 C6 110.48(18)
C4 C5 C8 124.78(18)
C6 C5 C8 124.67(19)
C1 C6 C5 124.55(19)
C1 C6 C16 93.64(16)
C5 C6 C16 141.73(19)
C2 C7 H7A 109.5
C2 C7 H7B 109.5
H7A C7 H7B 109.5
C2 C7 H7C 109.5
H7A C7 H7C 109.5
H7B C7 H7C 109.5
C5 C8 H8A 109.5
C5 C8 H8B 109.5
H8A C8 H8B 109.5
C5 C8 H8C 109.5
H8A C8 H8C 109.5
H8B C8 H8C 109.5
O2 C9 C10 109.92(16)
O2 C9 C3 112.97(16)
C10 C9 C3 118.07(16)
O2 C9 C12 111.73(15)
C10 C9 C12 116.28(17)
C3 C9 C12 86.11(14)
C9 C10 C11 113.99(17)
C9 C10 H10A 108.8
C11 C10 H10A 108.8
C9 C10 H10B 108.8
C11 C10 H10B 108.8
H10A C10 H10B 107.6
C10 C11 H11A 109.5
C10 C11 H11B 109.5
H11A C11 H11B 109.5
C10 C11 H11C 109.5
H11A C11 H11C 109.5
H11B C11 H11C 109.5
C4 C12 C9 86.50(15)
C4 C12 H12A 114.2
C9 C12 H12A 114.2
C4 C12 H12B 114.2
C9 C12 H12B 114.2
H12A C12 H12B 111.4
O1 C13 C14 108.20(16)
O1 C13 C1 113.09(16)
C14 C13 C1 117.64(18)
O1 C13 C16 114.54(17)
C14 C13 C16 116.07(17)
C1 C13 C16 86.22(15)
C15 C14 C13 114.80(18)
C15 C14 H14A 108.6
C13 C14 H14A 108.6
C15 C14 H14B 108.6
C13 C14 H14B 108.6
H14A C14 H14B 107.5
C14 C15 H15A 109.5
C14 C15 H15B 109.5
H15A C15 H15B 109.5
C14 C15 H15C 109.5
H15A C15 H15C 109.5
H15B C15 H15C 109.5
C6 C16 C13 86.34(15)
C6 C16 H16A 114.3
C13 C16 H16A 114.3
C6 C16 H16B 114.3
C13 C16 H16B 114.3
H16A C16 H16B 111.4

loop_
_geom_bond_atom_site_label_1
_geom_bond_atom_site_label_2
_geom_bond_distance
O1 C13 1.426(3)
O1 H1A 0.9297
O1 H1B 0.9175
O2 C9 1.439(2)
O2 H2A 0.9165
O2 H2B 0.9624
O3 H3A 1.0086
O3 H3B 0.9210
O3 H3C 0.9190
C1 C6 1.389(3)
C1 C2 1.398(3)
C1 C13 1.524(3)
C2 C3 1.398(3)
C2 C7 1.503(3)
C3 C4 1.390(3)
C3 C9 1.533(3)
C4 C5 1.392(3)
C4 C12 1.520(3)
C5 C6 1.395(3)
C5 C8 1.500(3)
C6 C16 1.523(3)
C7 H7A 0.9800
C7 H7B 0.9800
C7 H7C 0.9800
C8 H8A 0.9800
C8 H8B 0.9800
C8 H8C 0.9800
C9 C10 1.511(3)
C9 C12 1.586(3)
C10 C11 1.517(3)
C10 H10A 0.9900
C10 H10B 0.9900
C11 H11A 0.9800
C11 H11B 0.9800
C11 H11C 0.9800
C12 H12A 0.9900
C12 H12B 0.9900
C13 C14 1.523(3)
C13 C16 1.586(3)
C14 C15 1.521(3)
C14 H14A 0.9900
C14 H14B 0.9900
C15 H15A 0.9800
C15 H15B 0.9800
C15 H15C 0.9800
C16 H16A 0.9900
C16 H16B 0.9900

loop_
_geom_torsion_atom_site_label_1
_geom_torsion_atom_site_label_2
_geom_torsion_atom_site_label_3
_geom_torsion_atom_site_label_4
_geom_torsion
C6 C1 C2 C3 0.9(3)
C13 C1 C2 C3 176.7(2)
C6 C1 C2 C7 -177.36(19)
C13 C1 C2 C7 -1.6(4)
C1 C2 C3 C4 0.8(3)
C7 C2 C3 C4 179.02(19)
C1 C2 C3 C9 -176.5(2)
C7 C2 C3 C9 1.7(4)
C2 C3 C4 C5 -0.9(3)
C9 C3 C4 C5 177.41(19)
C2 C3 C4 C12 -179.5(2)
C9 C3 C4 C12 -1.17(16)
C3 C4 C5 C6 -0.7(3)
C12 C4 C5 C6 177.0(2)
C3 C4 C5 C8 -177.70(19)
C12 C4 C5 C8 0.0(4)
C2 C1 C6 C5 -2.7(3)
C13 C1 C6 C5 180.0(2)
C2 C1 C6 C16 174.8(2)
C13 C1 C6 C16 -2.51(16)
C4 C5 C6 C1 2.4(3)
C8 C5 C6 C1 179.37(19)
C4 C5 C6 C16 -173.6(2)
C8 C5 C6 C16 3.4(4)
C4 C3 C9 O2 -110.85(17)
C2 C3 C9 O2 66.9(3)
C4 C3 C9 C10 118.94(19)
C2 C3 C9 C10 -63.3(3)
C4 C3 C9 C12 1.13(15)
C2 C3 C9 C12 178.9(3)
O2 C9 C10 C11 58.8(2)
C3 C9 C10 C11 -169.60(17)
C12 C9 C10 C11 -69.4(2)
C3 C4 C12 C9 1.14(15)
C5 C4 C12 C9 -177.0(3)
O2 C9 C12 C4 112.18(17)
C10 C9 C12 C4 -120.53(17)
C3 C9 C12 C4 -1.03(14)
C6 C1 C13 O1 117.52(18)
C2 C1 C13 O1 -59.0(3)
C6 C1 C13 C14 -115.14(19)
C2 C1 C13 C14 68.3(3)
C6 C1 C13 C16 2.41(15)
C2 C1 C13 C16 -174.2(3)
O1 C13 C14 C15 175.72(17)
C1 C13 C14 C15 46.1(3)
C16 C13 C14 C15 -53.9(3)
C1 C6 C16 C13 2.41(15)
C5 C6 C16 C13 179.1(3)
O1 C13 C16 C6 -115.89(17)
C14 C13 C16 C6 116.83(18)
C1 C13 C16 C6 -2.20(14)
